data_4302075
loop_
_publ_author_name
'V\'ictor Blanco'
'Dolores Abella'
'Elena P\'ia'
'Carlos Platas-Iglesias'
'Carlos Peinador'
'Jos\'e M. Quintela'

_publ_section_title
;
Regioselective Catenation of Dinuclear Palladium and Platinum Metallocycles
Promoted by \p...\p Interactions
;
_journal_name_full 'Inorganic Chemistry'
_journal_page_first 4098
_journal_page_last 4107
_journal_paper_doi 10.1021/ic8022425
_journal_volume 48
_journal_year 2009
_chemical_formula_sum 'C118 H144 F18 N14 O38 Pd2 S6'
_chemical_formula_weight 3113.63
_chemical_name_systematic
;
 ?
;
_space_group_IT_number 14
_symmetry_cell_setting monoclinic
_symmetry_space_group_name_Hall '-P 2ybc'
_symmetry_space_group_name_H-M 'P 1 21/c 1'
_atom_sites_solution_hydrogens geom
_atom_sites_solution_primary direct
_atom_sites_solution_secondary difmap
_audit_creation_method SHELXL-97
_cell_angle_alpha 90.00
_cell_angle_beta 95.940(4)
_cell_angle_gamma 90.00
_cell_formula_units_Z 2
_cell_length_a 15.496(3)
_cell_length_b 20.953(4)
_cell_length_c 20.969(4)
_cell_measurement_reflns_used 950
_cell_measurement_temperature 110(2)
_cell_measurement_theta_max 24.654
_cell_measurement_theta_min 2.1805
_cell_volume 6772(2)
_computing_cell_refinement ' Bruker SMART '
_computing_data_collection ' Bruker SMART '
_computing_structure_refinement 'SHELXL-97 (Sheldrick, 1997)'
_diffrn_ambient_temperature 110(2)
_diffrn_measured_fraction_theta_full 0.999
_diffrn_measured_fraction_theta_max 0.999
_diffrn_measurement_device_type ' Bruker CCD SMART1000 '
_diffrn_measurement_method ' omega and phi scans '
_diffrn_radiation_monochromator graphite
_diffrn_radiation_source 'fine-focus sealed tube'
_diffrn_radiation_type MoK\a
_diffrn_radiation_wavelength 0.71073
_diffrn_reflns_av_R_equivalents 0.0000
_diffrn_reflns_av_sigmaI/netI 0.0520
_diffrn_reflns_limit_h_max 19
_diffrn_reflns_limit_h_min -19
_diffrn_reflns_limit_k_max 25
_diffrn_reflns_limit_k_min 0
_diffrn_reflns_limit_l_max 25
_diffrn_reflns_limit_l_min 0
_diffrn_reflns_number 13318
_diffrn_reflns_theta_full 26.02
_diffrn_reflns_theta_max 26.02
_diffrn_reflns_theta_min 1.32
_exptl_absorpt_coefficient_mu 0.466
_exptl_absorpt_correction_T_max 0.9125
_exptl_absorpt_correction_T_min 0.7802
_exptl_absorpt_correction_type multi-scan
_exptl_crystal_colour yellow
_exptl_crystal_density_diffrn 1.527
_exptl_crystal_density_method 'not measured'
_exptl_crystal_description prism
_exptl_crystal_F_000 3208
_exptl_crystal_size_max 0.56
_exptl_crystal_size_mid 0.35
_exptl_crystal_size_min 0.20
_refine_diff_density_max 2.077
_refine_diff_density_min -2.654
_refine_diff_density_rms 0.116
_refine_ls_extinction_method none
_refine_ls_goodness_of_fit_ref 1.066
_refine_ls_hydrogen_treatment constr
_refine_ls_matrix_type full
_refine_ls_number_parameters 885
_refine_ls_number_reflns 13318
_refine_ls_number_restraints 0
_refine_ls_restrained_S_all 1.066
_refine_ls_R_factor_all 0.1059
_refine_ls_R_factor_gt 0.0624
_refine_ls_shift/su_max 0.006
_refine_ls_shift/su_mean 0.000
_refine_ls_structure_factor_coef Fsqd
_refine_ls_weighting_details 'calc w=1/[\s^2^(Fo^2^)+(0.0280P)^2^+42.9710P] where P=(Fo^2^+2Fc^2^)/3'
_refine_ls_weighting_scheme calc
_refine_ls_wR_factor_gt 0.1282
_refine_ls_wR_factor_ref 0.1527
_reflns_number_gt 8884
_reflns_number_total 13318
_reflns_threshold_expression >2sigma(I)
_cod_data_source_file ic8022425_si_002_2.cif
_cod_data_source_block jq02pv1n
_cod_depositor_comments
;
The following automatic conversions were performed:
'_symmetry_cell_setting' value 'Monoclinic' changed to 'monoclinic'
according to '/home/saulius/struct/CIF-dictionaries/cif_core.dic'
dictionary named 'cif_core.dic' version 2.4.1 from
2010-06-29.

'_exptl_absorpt_correction_type' value 'multi scan' changed
to 'multi-scan' according to
'/home/saulius/struct/CIF-dictionaries/cif_core.dic' dictionary named
'cif_core.dic' version 2.4.1 from 2010-06-29.

Automatic conversion script
Id: cif_fix_enum 1527 2010-12-29 10:47:43Z saulius 
;
_cod_original_sg_symbol_H-M P2(1)/c
_cod_database_code 4302075

loop_
_symmetry_equiv_pos_as_xyz
'x, y, z'
'-x, y+1/2, -z+1/2'
'-x, -y, -z'
'x, -y-1/2, z-1/2'

loop_
_atom_site_label
_atom_site_type_symbol
_atom_site_fract_x
_atom_site_fract_y
_atom_site_fract_z
_atom_site_U_iso_or_equiv
_atom_site_adp_type
_atom_site_occupancy
_atom_site_symmetry_multiplicity
_atom_site_calc_flag
_atom_site_refinement_flags
_atom_site_disorder_assembly
_atom_site_disorder_group
C1 C 0.6132(3) 0.2154(2) 0.7172(2) 0.0217(11) Uani 1 1 d . . .
H1 H 0.6409 0.2053 0.7585 0.026 Uiso 1 1 calc R . .
C2 C 0.5252(3) 0.2064(2) 0.7051(2) 0.0219(11) Uani 1 1 d . . .
H2 H 0.4932 0.1908 0.7381 0.026 Uiso 1 1 calc R . .
C3 C 0.4824(3) 0.2199(2) 0.6450(2) 0.0192(10) Uani 1 1 d . . .
C4 C 0.5336(3) 0.2433(3) 0.5989(2) 0.0237(11) Uani 1 1 d . . .
H4 H 0.5078 0.2535 0.5571 0.028 Uiso 1 1 calc R . .
C5 C 0.6214(3) 0.2516(3) 0.6144(2) 0.0234(10) Uani 1 1 d . . .
H5 H 0.6551 0.2675 0.5825 0.028 Uiso 1 1 calc R . .
C6 C 0.2517(3) 0.1746(3) 0.6629(2) 0.0279(12) Uani 1 1 d . . .
H6 H 0.2186 0.1597 0.6956 0.034 Uiso 1 1 calc R . .
C7 C 0.3376(3) 0.1882(2) 0.6775(2) 0.0246(11) Uani 1 1 d . . .
H7 H 0.3635 0.1830 0.7203 0.030 Uiso 1 1 calc R . .
C8 C 0.3880(3) 0.2097(2) 0.6304(2) 0.0222(11) Uani 1 1 d . . .
C9 C 0.3454(3) 0.2185(3) 0.5692(2) 0.0245(11) Uani 1 1 d . . .
H9 H 0.3767 0.2343 0.5359 0.029 Uiso 1 1 calc R . .
C10 C 0.2587(3) 0.2046(3) 0.5564(2) 0.0268(12) Uani 1 1 d . . .
H10 H 0.2305 0.2111 0.5144 0.032 Uiso 1 1 calc R . .
C11 C 0.1211(3) 0.1615(3) 0.5863(3) 0.0263(12) Uani 1 1 d . . .
H11A H 0.0895 0.1946 0.5595 0.032 Uiso 1 1 calc R . .
H11B H 0.0924 0.1565 0.6261 0.032 Uiso 1 1 calc R . .
C12 C 0.1184(3) 0.0989(3) 0.5503(2) 0.0252(12) Uani 1 1 d . . .
C13 C 0.0993(3) 0.0990(3) 0.4838(2) 0.0242(11) Uani 1 1 d . . .
H13 H 0.0819 0.1375 0.4622 0.029 Uiso 1 1 calc R . .
C14 C 0.1057(3) 0.0431(3) 0.4494(2) 0.0249(11) Uani 1 1 d . . .
H14 H 0.0929 0.0434 0.4041 0.030 Uiso 1 1 calc R . .
C15 C 0.1307(3) -0.0137(3) 0.4805(2) 0.0230(11) Uani 1 1 d . . .
C16 C 0.1442(3) -0.0144(3) 0.5473(2) 0.0243(11) Uani 1 1 d . . .
H16 H 0.1573 -0.0534 0.5693 0.029 Uiso 1 1 calc R . .
C17 C 0.1383(3) 0.0418(3) 0.5817(2) 0.0257(12) Uani 1 1 d . . .
H17 H 0.1480 0.0410 0.6272 0.031 Uiso 1 1 calc R . .
C19 C 0.1435(3) -0.1830(3) 0.4194(2) 0.0248(11) Uani 1 1 d . . .
H19 H 0.1252 -0.2246 0.4301 0.030 Uiso 1 1 calc R . .
C20 C 0.1243(3) -0.1321(3) 0.4574(2) 0.0270(12) Uani 1 1 d . . .
H20 H 0.0945 -0.1393 0.4941 0.032 Uiso 1 1 calc R . .
C21 C 0.1481(3) -0.0707(3) 0.4424(2) 0.0253(11) Uani 1 1 d . . .
C22 C 0.1940(3) -0.0644(3) 0.3885(2) 0.0266(12) Uani 1 1 d . . .
H22 H 0.2125 -0.0234 0.3762 0.032 Uiso 1 1 calc R . .
C23 C 0.2123(3) -0.1171(3) 0.3533(2) 0.0255(11) Uani 1 1 d . . .
H23 H 0.2441 -0.1116 0.3173 0.031 Uiso 1 1 calc R . .
C24 C 0.8661(3) 0.3470(3) 0.7786(3) 0.0301(12) Uani 1 1 d . . .
H24A H 0.8668 0.3668 0.8215 0.036 Uiso 1 1 calc R . .
H24B H 0.8788 0.3804 0.7475 0.036 Uiso 1 1 calc R . .
C25 C 0.9326(3) 0.2951(3) 0.7801(3) 0.0332(13) Uani 1 1 d . . .
H25A H 0.9917 0.3134 0.7868 0.040 Uiso 1 1 calc R . .
H25B H 0.9253 0.2650 0.8155 0.040 Uiso 1 1 calc R . .
C26 C 0.4979(3) 0.0803(3) 0.5236(3) 0.0298(12) Uani 1 1 d . . .
H26 H 0.5144 0.0949 0.4837 0.036 Uiso 1 1 calc R . .
C27 C 0.5605(3) 0.0686(3) 0.5741(3) 0.0299(12) Uani 1 1 d . . .
H27 H 0.6201 0.0744 0.5684 0.036 Uiso 1 1 calc R . .
C28 C 0.5375(3) 0.0485(2) 0.6327(2) 0.0251(11) Uani 1 1 d . . .
C29 C 0.4510(3) 0.0385(2) 0.6398(2) 0.0262(11) Uani 1 1 d . . .
H29 H 0.4346 0.0237 0.6797 0.031 Uiso 1 1 calc R . .
C30 C 0.3879(3) 0.0499(2) 0.5892(3) 0.0259(11) Uani 1 1 d . . .
H30 H 0.3285 0.0432 0.5947 0.031 Uiso 1 1 calc R . .
C31 C 0.4107(3) 0.0709(2) 0.5311(2) 0.0238(11) Uani 1 1 d . . .
C32 C 0.3672(3) 0.1062(3) 0.4242(2) 0.0283(12) Uani 1 1 d . . .
H32A H 0.4005 0.0736 0.4030 0.034 Uiso 1 1 calc R . .
H32B H 0.4037 0.1448 0.4314 0.034 Uiso 1 1 calc R . .
C33 C 0.2855(3) 0.1222(3) 0.3827(3) 0.0316(13) Uani 1 1 d . . .
H33A H 0.2985 0.1277 0.3378 0.038 Uiso 1 1 calc R . .
H33B H 0.2434 0.0868 0.3839 0.038 Uiso 1 1 calc R . .
C34 C 0.1829(4) 0.2032(3) 0.3596(3) 0.0408(15) Uani 1 1 d . . .
H34A H 0.1350 0.1719 0.3529 0.049 Uiso 1 1 calc R . .
H34B H 0.2061 0.2107 0.3180 0.049 Uiso 1 1 calc R . .
C35 C 0.1500(4) 0.2641(3) 0.3842(3) 0.0446(16) Uani 1 1 d . . .
H35A H 0.1989 0.2940 0.3948 0.054 Uiso 1 1 calc R . .
H35B H 0.1089 0.2842 0.3508 0.054 Uiso 1 1 calc R . .
C36 C 0.0593(4) 0.3042(3) 0.4619(4) 0.0509(18) Uani 1 1 d . . .
H36A H 0.0390 0.2930 0.5037 0.061 Uiso 1 1 calc R . .
H36B H 0.0073 0.3108 0.4310 0.061 Uiso 1 1 calc R . .
C37 C 0.1083(4) 0.3654(3) 0.4692(3) 0.0494(18) Uani 1 1 d . . .
H37A H 0.1237 0.3800 0.4269 0.059 Uiso 1 1 calc R . .
H37B H 0.0719 0.3986 0.4867 0.059 Uiso 1 1 calc R . .
C38 C 0.2369(4) 0.4111(3) 0.5145(3) 0.0476(17) Uani 1 1 d . . .
H38A H 0.2068 0.4456 0.5358 0.057 Uiso 1 1 calc R . .
H38B H 0.2444 0.4251 0.4704 0.057 Uiso 1 1 calc R . .
C39 C 0.3247(4) 0.3997(4) 0.5508(3) 0.0477(17) Uani 1 1 d . . .
H39A H 0.3539 0.3635 0.5315 0.057 Uiso 1 1 calc R . .
H39B H 0.3615 0.4381 0.5486 0.057 Uiso 1 1 calc R . .
C40 C 0.3871(3) 0.3776(3) 0.6568(3) 0.0277(12) Uani 1 1 d . . .
C41 C 0.3753(3) 0.3528(2) 0.7165(3) 0.0277(12) Uani 1 1 d . . .
H41 H 0.3187 0.3410 0.7258 0.033 Uiso 1 1 calc R . .
C42 C 0.4449(3) 0.3449(3) 0.7631(3) 0.0282(12) Uani 1 1 d . . .
H42 H 0.4361 0.3276 0.8038 0.034 Uiso 1 1 calc R . .
C43 C 0.5274(3) 0.3626(2) 0.7497(2) 0.0244(11) Uani 1 1 d . . .
C44 C 0.5402(3) 0.3863(3) 0.6898(3) 0.0284(12) Uani 1 1 d . . .
H44 H 0.5968 0.3980 0.6806 0.034 Uiso 1 1 calc R . .
C45 C 0.4703(3) 0.3932(3) 0.6428(3) 0.0305(12) Uani 1 1 d . . .
H45 H 0.4795 0.4085 0.6014 0.037 Uiso 1 1 calc R . .
C46 C 0.5852(3) 0.3632(3) 0.8590(2) 0.0278(12) Uani 1 1 d . . .
H46A H 0.5589 0.3237 0.8741 0.033 Uiso 1 1 calc R . .
H46B H 0.5453 0.3992 0.8645 0.033 Uiso 1 1 calc R . .
C47 C 0.6724(3) 0.3752(3) 0.8971(3) 0.0284(12) Uani 1 1 d . . .
H47A H 0.6979 0.4146 0.8809 0.034 Uiso 1 1 calc R . .
H47B H 0.6631 0.3826 0.9425 0.034 Uiso 1 1 calc R . .
C48 C 0.7083(4) 0.2678(3) 0.9258(3) 0.0323(13) Uani 1 1 d . . .
H48A H 0.6493 0.2542 0.9083 0.039 Uiso 1 1 calc R . .
H48B H 0.7079 0.2762 0.9722 0.039 Uiso 1 1 calc R . .
C49 C 0.7725(4) 0.2167(3) 0.9153(2) 0.0325(13) Uani 1 1 d . . .
H49A H 0.8314 0.2307 0.9324 0.039 Uiso 1 1 calc R . .
H49B H 0.7582 0.1774 0.9382 0.039 Uiso 1 1 calc R . .
C50 C 0.8218(3) 0.1504(3) 0.8354(3) 0.0301(12) Uani 1 1 d . . .
H50A H 0.8747 0.1502 0.8663 0.036 Uiso 1 1 calc R . .
H50B H 0.8404 0.1549 0.7918 0.036 Uiso 1 1 calc R . .
C51 C 0.7759(4) 0.0881(3) 0.8397(3) 0.0326(13) Uani 1 1 d . . .
H51A H 0.8168 0.0524 0.8356 0.039 Uiso 1 1 calc R . .
H51B H 0.7525 0.0844 0.8817 0.039 Uiso 1 1 calc R . .
C52 C 0.6640(4) 0.0255(3) 0.7879(3) 0.0330(13) Uani 1 1 d . . .
H52A H 0.6502 0.0142 0.8316 0.040 Uiso 1 1 calc R . .
H52B H 0.7024 -0.0081 0.7732 0.040 Uiso 1 1 calc R . .
C53 C 0.5821(4) 0.0290(3) 0.7434(2) 0.0304(12) Uani 1 1 d . . .
H53A H 0.5486 -0.0109 0.7457 0.036 Uiso 1 1 calc R . .
H53B H 0.5458 0.0650 0.7557 0.036 Uiso 1 1 calc R . .
C54 C 0.5128(4) 0.3771(4) 0.4185(4) 0.0515(18) Uani 1 1 d . . .
C55 C 0.0049(4) 0.4755(5) 0.2437(3) 0.076(3) Uani 1 1 d . . .
C56 C 0.8877(5) 0.6022(4) 0.3505(4) 0.069(2) Uani 1 1 d . . .
H56A H 0.8642 0.5735 0.3160 0.103 Uiso 1 1 calc R . .
H56B H 0.8524 0.5991 0.3865 0.103 Uiso 1 1 calc R . .
H56C H 0.9476 0.5899 0.3647 0.103 Uiso 1 1 calc R . .
C57 C 0.8861(4) 0.6664(4) 0.3272(3) 0.0453(16) Uani 1 1 d . . .
C58 C 0.2810(5) 0.4630(3) 0.3285(3) 0.058(2) Uani 1 1 d . . .
H58A H 0.2237 0.4622 0.3444 0.086 Uiso 1 1 calc R . .
H58B H 0.3215 0.4868 0.3586 0.086 Uiso 1 1 calc R . .
H58C H 0.3021 0.4192 0.3246 0.086 Uiso 1 1 calc R . .
C59 C 0.2745(4) 0.4939(3) 0.2659(3) 0.0424(15) Uani 1 1 d . . .
N1 N 0.6613(2) 0.23794(19) 0.67288(18) 0.0197(9) Uani 1 1 d . . .
N2 N 0.2135(2) 0.1819(2) 0.60286(19) 0.0232(9) Uani 1 1 d . . .
N3 N 0.1872(2) -0.1755(2) 0.36782(19) 0.0216(9) Uani 1 1 d . . .
N4 N 0.7793(3) 0.3178(2) 0.7592(2) 0.0240(9) Uani 1 1 d . . .
H4A H 0.7415 0.3486 0.7421 0.029 Uiso 1 1 calc R . .
H4B H 0.7573 0.3007 0.7945 0.029 Uiso 1 1 calc R . .
N5 N 0.9198(2) 0.2615(2) 0.7175(2) 0.0261(10) Uani 1 1 d . . .
H5A H 0.9477 0.2227 0.7205 0.031 Uiso 1 1 calc R . .
H5B H 0.9429 0.2853 0.6865 0.031 Uiso 1 1 calc R . .
N6 N 0.8857(4) 0.7167(4) 0.3089(3) 0.0632(18) Uani 1 1 d . . .
N7 N 0.2689(4) 0.5178(3) 0.2175(3) 0.0612(17) Uani 1 1 d . . .
O1 O 0.3441(2) 0.08239(17) 0.48435(17) 0.0278(8) Uani 1 1 d . . .
O2 O 0.2493(2) 0.17899(18) 0.40458(17) 0.0310(9) Uani 1 1 d . . .
O3 O 0.1071(2) 0.2517(2) 0.44052(19) 0.0403(10) Uani 1 1 d . . .
O4 O 0.1858(3) 0.3557(2) 0.5120(2) 0.0472(11) Uani 1 1 d . . .
O5 O 0.3131(2) 0.3857(2) 0.61562(18) 0.0379(10) Uani 1 1 d . . .
O6 O 0.5997(2) 0.35701(18) 0.79303(17) 0.0282(8) Uani 1 1 d . . .
O7 O 0.7325(2) 0.32415(17) 0.89397(16) 0.0270(8) Uani 1 1 d . . .
O8 O 0.7698(2) 0.20431(17) 0.84836(16) 0.0281(8) Uani 1 1 d . . .
O9 O 0.7070(2) 0.08521(17) 0.78934(16) 0.0278(8) Uani 1 1 d . . .
O10 O 0.6050(2) 0.03823(18) 0.68005(17) 0.0305(9) Uani 1 1 d . . .
O11 O 0.3587(3) 0.3370(3) 0.4217(3) 0.0679(15) Uani 1 1 d . . .
O12 O 0.4310(5) 0.3082(4) 0.3331(2) 0.104(2) Uani 1 1 d . . .
O13 O 0.4725(3) 0.2614(3) 0.4355(3) 0.0823(19) Uani 1 1 d . . .
O14 O -0.0148(3) 0.3688(2) 0.2024(3) 0.0613(14) Uani 1 1 d . . .
O15 O 0.1256(2) 0.4019(2) 0.24643(19) 0.0383(10) Uani 1 1 d . . .
O16 O 0.0148(3) 0.3837(3) 0.3155(3) 0.0760(18) Uani 1 1 d . . .
F1 F 0.4883(3) 0.4309(2) 0.3922(4) 0.117(2) Uani 1 1 d . . .
F2 F 0.5888(3) 0.3652(2) 0.3979(3) 0.0935(18) Uani 1 1 d . . .
F3 F 0.5287(4) 0.3858(4) 0.4805(3) 0.134(3) Uani 1 1 d . . .
F4 F 0.0210(3) 0.5032(2) 0.1888(2) 0.0644(11) Uani 1 1 d . . .
F5 F -0.0832(2) 0.4844(2) 0.2467(2) 0.0655(12) Uani 1 1 d . . .
F6 F 0.0428(3) 0.5172(2) 0.2888(2) 0.0766(14) Uani 1 1 d . . .
S1 S 0.43612(10) 0.31375(7) 0.39924(7) 0.0341(3) Uani 1 1 d . . .
S2 S 0.03621(10) 0.40015(9) 0.25419(8) 0.0467(4) Uani 1 1 d . . .
Pd1 Pd 0.79140(2) 0.24835(2) 0.693207(17) 0.02015(10) Uani 1 1 d . . .
S3A S 0.82894(13) 0.37027(13) 0.59093(12) 0.0703(6) Uani 1 1 d . . .
O17 O 0.7847(2) 0.32155(18) 0.55604(17) 0.0304(8) Uani 1 1 d . . .
O18 O 0.7806(3) 0.3988(2) 0.63786(19) 0.0466(11) Uani 1 1 d . . .
O19 O 0.9164(3) 0.3551(2) 0.6137(2) 0.0494(12) Uani 1 1 d . . .
F9 F 0.8795(3) 0.4773(2) 0.5678(2) 0.0784(14) Uani 1 1 d . . .
F7 F 0.7597(3) 0.4440(2) 0.5135(2) 0.0866(16) Uani 1 1 d . . .
F8 F 0.8847(3) 0.4065(3) 0.4927(2) 0.0814(15) Uani 1 1 d . . .
C60 C 0.8387(5) 0.4208(6) 0.5457(5) 0.095(4) Uani 1 1 d . . .

loop_
_atom_site_aniso_label
_atom_site_aniso_U_11
_atom_site_aniso_U_22
_atom_site_aniso_U_33
_atom_site_aniso_U_23
_atom_site_aniso_U_13
_atom_site_aniso_U_12
C1 0.019(2) 0.026(3) 0.020(3) -0.002(2) 0.001(2) 0.002(2)
C2 0.019(2) 0.028(3) 0.019(2) 0.000(2) 0.003(2) -0.001(2)
C3 0.018(2) 0.016(2) 0.023(3) -0.003(2) 0.001(2) 0.0002(19)
C4 0.020(2) 0.033(3) 0.018(2) 0.000(2) 0.0004(19) -0.003(2)
C5 0.017(2) 0.036(3) 0.018(2) -0.004(2) 0.0037(18) -0.007(2)
C6 0.023(3) 0.037(3) 0.024(3) -0.007(2) 0.006(2) -0.004(2)
C7 0.018(2) 0.034(3) 0.021(3) -0.006(2) -0.001(2) -0.002(2)
C8 0.022(3) 0.021(3) 0.024(3) -0.007(2) 0.004(2) -0.001(2)
C9 0.021(3) 0.031(3) 0.022(3) 0.000(2) 0.002(2) -0.004(2)
C10 0.021(3) 0.038(3) 0.021(3) -0.004(2) -0.003(2) -0.002(2)
C11 0.015(2) 0.035(3) 0.029(3) -0.009(2) 0.001(2) -0.005(2)
C12 0.009(2) 0.038(3) 0.028(3) -0.012(2) 0.002(2) -0.004(2)
C13 0.016(2) 0.029(3) 0.027(3) -0.007(2) 0.002(2) -0.002(2)
C14 0.016(2) 0.038(3) 0.020(3) -0.005(2) 0.000(2) -0.003(2)
C15 0.012(2) 0.034(3) 0.023(3) -0.004(2) 0.002(2) -0.002(2)
C16 0.015(2) 0.033(3) 0.026(3) -0.002(2) 0.003(2) -0.002(2)
C17 0.016(2) 0.042(3) 0.018(3) -0.007(2) 0.002(2) -0.003(2)
C19 0.022(3) 0.026(3) 0.027(3) 0.000(2) 0.003(2) -0.001(2)
C20 0.020(3) 0.037(3) 0.024(3) 0.001(2) 0.003(2) 0.000(2)
C21 0.010(2) 0.037(3) 0.028(3) 0.002(2) -0.004(2) -0.002(2)
C22 0.025(3) 0.030(3) 0.026(3) -0.007(2) 0.006(2) -0.007(2)
C23 0.020(3) 0.035(3) 0.022(3) -0.007(2) 0.007(2) -0.002(2)
C24 0.022(3) 0.038(3) 0.029(3) -0.012(2) 0.002(2) -0.007(2)
C25 0.021(3) 0.050(4) 0.028(3) -0.011(3) -0.001(2) -0.007(3)
C26 0.026(3) 0.037(3) 0.028(3) -0.001(2) 0.007(2) -0.003(2)
C27 0.019(3) 0.040(3) 0.032(3) 0.001(3) 0.006(2) -0.003(2)
C28 0.026(3) 0.020(3) 0.029(3) -0.004(2) 0.001(2) 0.003(2)
C29 0.029(3) 0.026(3) 0.025(3) 0.000(2) 0.008(2) -0.002(2)
C30 0.020(3) 0.024(3) 0.035(3) 0.000(2) 0.010(2) -0.003(2)
C31 0.023(3) 0.025(3) 0.024(3) -0.005(2) 0.004(2) 0.000(2)
C32 0.028(3) 0.032(3) 0.026(3) 0.001(2) 0.007(2) -0.002(2)
C33 0.031(3) 0.039(3) 0.025(3) -0.003(2) 0.004(2) -0.004(3)
C34 0.039(3) 0.050(4) 0.030(3) 0.006(3) -0.014(3) 0.004(3)
C35 0.041(4) 0.050(4) 0.038(3) 0.007(3) -0.015(3) 0.004(3)
C36 0.031(3) 0.055(4) 0.062(4) -0.003(4) -0.015(3) 0.013(3)
C37 0.038(4) 0.051(4) 0.055(4) -0.010(3) -0.018(3) 0.010(3)
C38 0.037(4) 0.065(5) 0.038(4) -0.001(3) -0.008(3) -0.004(3)
C39 0.036(3) 0.076(5) 0.029(3) -0.003(3) -0.006(3) -0.001(3)
C40 0.022(3) 0.031(3) 0.029(3) -0.010(2) -0.004(2) 0.003(2)
C41 0.022(3) 0.026(3) 0.035(3) -0.006(2) 0.005(2) 0.000(2)
C42 0.028(3) 0.029(3) 0.029(3) -0.003(2) 0.005(2) 0.001(2)
C43 0.022(3) 0.020(3) 0.031(3) -0.007(2) 0.000(2) 0.005(2)
C44 0.024(3) 0.030(3) 0.032(3) -0.009(2) 0.003(2) -0.001(2)
C45 0.033(3) 0.037(3) 0.022(3) -0.008(2) 0.003(2) -0.003(2)
C46 0.026(3) 0.031(3) 0.027(3) -0.003(2) 0.004(2) 0.004(2)
C47 0.028(3) 0.029(3) 0.028(3) -0.006(2) 0.004(2) 0.001(2)
C48 0.035(3) 0.038(3) 0.024(3) 0.004(2) 0.005(2) 0.005(2)
C49 0.033(3) 0.039(3) 0.024(3) -0.001(3) -0.003(2) 0.005(3)
C50 0.023(3) 0.038(3) 0.029(3) 0.000(2) 0.001(2) 0.007(2)
C51 0.030(3) 0.039(3) 0.028(3) -0.002(3) 0.003(2) 0.004(3)
C52 0.038(3) 0.030(3) 0.030(3) 0.007(2) 0.002(2) 0.000(3)
C53 0.033(3) 0.031(3) 0.027(3) 0.004(2) 0.003(2) -0.004(2)
C54 0.045(4) 0.056(5) 0.056(5) 0.006(4) 0.014(3) 0.001(3)
C55 0.024(3) 0.182(10) 0.023(3) -0.021(5) 0.002(3) -0.012(5)
C56 0.047(4) 0.070(6) 0.092(6) -0.012(5) 0.014(4) -0.010(4)
C57 0.028(3) 0.063(5) 0.046(4) -0.013(4) 0.011(3) -0.011(3)
C58 0.061(5) 0.051(4) 0.054(4) -0.006(4) -0.021(4) 0.003(4)
C59 0.029(3) 0.051(4) 0.048(4) -0.014(3) 0.010(3) -0.007(3)
N1 0.0161(19) 0.023(2) 0.020(2) -0.0048(17) 0.0019(16) -0.0005(16)
N2 0.016(2) 0.030(2) 0.023(2) -0.0111(19) -0.0005(17) -0.0035(18)
N3 0.014(2) 0.031(2) 0.020(2) -0.0100(18) 0.0021(16) -0.0015(17)
N4 0.017(2) 0.031(2) 0.024(2) -0.0052(19) 0.0019(17) -0.0013(18)
N5 0.014(2) 0.033(3) 0.030(2) -0.006(2) -0.0007(17) -0.0010(18)
N6 0.034(3) 0.080(5) 0.077(5) -0.013(4) 0.012(3) -0.006(3)
N7 0.066(4) 0.071(4) 0.050(4) -0.006(3) 0.022(3) -0.031(3)
O1 0.0206(18) 0.035(2) 0.029(2) 0.0054(16) 0.0051(15) -0.0009(16)
O2 0.030(2) 0.037(2) 0.0237(19) 0.0021(17) -0.0061(16) 0.0022(17)
O3 0.030(2) 0.044(2) 0.045(2) -0.003(2) -0.0087(17) 0.007(2)
O4 0.032(2) 0.065(3) 0.041(2) -0.009(2) -0.0133(19) 0.004(2)
O5 0.026(2) 0.057(3) 0.029(2) -0.0035(19) -0.0038(16) 0.0013(19)
O6 0.0200(18) 0.039(2) 0.0256(19) -0.0033(17) 0.0012(15) 0.0012(16)
O7 0.0238(19) 0.032(2) 0.0246(19) -0.0026(16) 0.0015(15) 0.0027(16)
O8 0.0271(19) 0.032(2) 0.0241(19) -0.0012(16) -0.0017(15) 0.0030(16)
O9 0.030(2) 0.028(2) 0.0255(19) 0.0034(15) 0.0013(16) -0.0014(16)
O10 0.027(2) 0.037(2) 0.027(2) 0.0004(17) 0.0031(16) 0.0011(17)
O11 0.044(3) 0.066(3) 0.098(4) -0.029(3) 0.025(3) -0.006(2)
O12 0.136(6) 0.151(7) 0.027(3) -0.018(3) 0.025(3) -0.037(5)
O13 0.052(3) 0.066(4) 0.123(5) 0.051(4) -0.018(3) -0.009(3)
O14 0.032(2) 0.053(3) 0.093(4) -0.027(3) -0.018(2) -0.003(2)
O15 0.027(2) 0.048(3) 0.041(2) -0.006(2) 0.0082(18) -0.0079(18)
O16 0.040(3) 0.121(5) 0.071(4) 0.058(3) 0.025(3) 0.021(3)
F1 0.066(3) 0.046(3) 0.238(8) 0.029(4) 0.003(4) 0.005(2)
F2 0.047(3) 0.079(3) 0.161(5) 0.027(3) 0.044(3) 0.005(2)
F3 0.131(5) 0.196(7) 0.075(4) -0.042(4) 0.012(3) -0.104(5)
F4 0.063(3) 0.065(3) 0.068(3) 0.011(2) 0.020(2) 0.008(2)
F5 0.031(2) 0.104(4) 0.062(3) -0.016(2) 0.0076(18) 0.009(2)
F6 0.060(3) 0.088(3) 0.080(3) -0.033(3) 0.001(2) -0.010(2)
S1 0.0364(8) 0.0405(8) 0.0254(7) -0.0014(6) 0.0041(6) 0.0073(6)
S2 0.0324(8) 0.0658(12) 0.0415(9) 0.0055(8) 0.0025(7) -0.0148(8)
Pd1 0.01207(16) 0.0284(2) 0.02006(18) -0.00561(18) 0.00183(12) -0.00149(16)
S3A 0.0478(11) 0.0858(17) 0.0748(15) -0.0386(13) -0.0055(10) 0.0043(11)
O17 0.034(2) 0.030(2) 0.027(2) 0.0002(16) 0.0045(16) -0.0054(17)
O18 0.070(3) 0.040(3) 0.030(2) -0.0085(19) 0.008(2) 0.010(2)
O19 0.027(2) 0.062(3) 0.057(3) 0.014(2) -0.009(2) -0.006(2)
F9 0.087(3) 0.065(3) 0.076(3) -0.023(2) -0.024(3) -0.018(3)
F7 0.068(3) 0.096(4) 0.088(4) -0.035(3) -0.031(3) 0.021(3)
F8 0.056(3) 0.118(4) 0.069(3) -0.035(3) 0.003(2) -0.005(3)
C60 0.047(5) 0.126(9) 0.104(8) -0.097(7) -0.027(5) 0.008(5)

loop_
_atom_type_symbol
_atom_type_description
_atom_type_scat_dispersion_real
_atom_type_scat_dispersion_imag
_atom_type_scat_source
C C 0.0033 0.0016 'International Tables Vol C Tables 4.2.6.8 and 6.1.1.4'
H H 0.0000 0.0000 'International Tables Vol C Tables 4.2.6.8 and 6.1.1.4'
N N 0.0061 0.0033 'International Tables Vol C Tables 4.2.6.8 and 6.1.1.4'
O O 0.0106 0.0060 'International Tables Vol C Tables 4.2.6.8 and 6.1.1.4'
F F 0.0171 0.0103 'International Tables Vol C Tables 4.2.6.8 and 6.1.1.4'
S S 0.1246 0.1234 'International Tables Vol C Tables 4.2.6.8 and 6.1.1.4'
Pd Pd -0.9988 1.0072 'International Tables Vol C Tables 4.2.6.8 and 6.1.1.4'

loop_
_geom_angle_atom_site_label_1
_geom_angle_atom_site_label_2
_geom_angle_atom_site_label_3
_geom_angle
_geom_angle_site_symmetry_1
_geom_angle_site_symmetry_3
_geom_angle_publ_flag
N1 C1 C2 122.3(5) . . ?
C1 C2 C3 120.6(5) . . ?
C2 C3 C4 116.5(4) . . ?
C2 C3 C8 121.7(4) . . ?
C4 C3 C8 121.8(4) . . ?
C5 C4 C3 119.9(4) . . ?
N1 C5 C4 122.6(4) . . ?
N2 C6 C7 120.7(5) . . ?
C6 C7 C8 120.8(5) . . ?
C9 C8 C7 116.7(4) . . ?
C9 C8 C3 122.4(4) . . ?
C7 C8 C3 120.9(4) . . ?
C10 C9 C8 120.8(5) . . ?
N2 C10 C9 120.3(5) . . ?
N2 C11 C12 109.8(4) . . ?
C17 C12 C13 119.5(5) . . ?
C17 C12 C11 121.2(5) . . ?
C13 C12 C11 119.3(5) . . ?
C14 C13 C12 120.0(5) . . ?
C13 C14 C15 120.6(5) . . ?
C14 C15 C16 119.1(5) . . ?
C14 C15 C21 119.6(4) . . ?
C16 C15 C21 121.2(5) . . ?
C17 C16 C15 120.1(5) . . ?
C12 C17 C16 120.5(5) . . ?
N3 C19 C20 122.0(5) . . ?
C19 C20 C21 120.6(5) . . ?
C20 C21 C22 116.1(5) . . ?
C20 C21 C15 124.1(5) . . ?
C22 C21 C15 119.8(5) . . ?
C23 C22 C21 120.5(5) . . ?
N3 C23 C22 122.4(5) . . ?
N4 C24 C25 107.8(4) . . ?
N5 C25 C24 107.3(4) . . ?
C27 C26 C31 120.1(5) . . ?
C28 C27 C26 120.7(5) . . ?
C27 C28 C29 119.2(5) . . ?
C27 C28 O10 116.1(5) . . ?
C29 C28 O10 124.7(5) . . ?
C28 C29 C30 120.4(5) . . ?
C31 C30 C29 120.5(5) . . ?
O1 C31 C30 116.5(4) . . ?
O1 C31 C26 124.3(5) . . ?
C30 C31 C26 119.1(5) . . ?
O1 C32 C33 108.4(4) . . ?
O2 C33 C32 109.8(4) . . ?
O2 C34 C35 109.2(5) . . ?
O3 C35 C34 109.5(5) . . ?
O3 C36 C37 114.9(5) . . ?
O4 C37 C36 109.0(5) . . ?
O4 C38 C39 111.4(6) . . ?
O5 C39 C38 108.5(5) . . ?
O5 C40 C41 115.7(5) . . ?
O5 C40 C45 124.8(5) . . ?
C41 C40 C45 119.4(5) . . ?
C40 C41 C42 121.0(5) . . ?
C41 C42 C43 119.4(5) . . ?
O6 C43 C44 116.7(4) . . ?
O6 C43 C42 123.3(5) . . ?
C44 C43 C42 120.1(5) . . ?
C43 C44 C45 120.3(5) . . ?
C40 C45 C44 119.7(5) . . ?
O6 C46 C47 107.7(4) . . ?
O7 C47 C46 113.7(4) . . ?
O7 C48 C49 108.3(4) . . ?
O8 C49 C48 108.9(4) . . ?
O8 C50 C51 113.4(4) . . ?
O9 C51 C50 108.5(4) . . ?
O9 C52 C53 109.6(4) . . ?
O10 C53 C52 108.2(4) . . ?
F1 C54 F3 108.5(7) . . ?
F1 C54 F2 104.9(6) . . ?
F3 C54 F2 105.6(7) . . ?
F1 C54 S1 112.8(5) . . ?
F3 C54 S1 112.1(5) . . ?
F2 C54 S1 112.3(5) . . ?
F4 C55 F6 102.3(7) . . ?
F4 C55 F5 104.7(6) . . ?
F6 C55 F5 103.6(6) . . ?
F4 C55 S2 116.7(6) . . ?
F6 C55 S2 114.6(6) . . ?
F5 C55 S2 113.5(7) . . ?
N6 C57 C56 179.3(8) . . ?
N7 C59 C58 179.5(7) . . ?
C1 N1 C5 118.1(4) . . ?
C1 N1 Pd1 120.4(3) . . ?
C5 N1 Pd1 121.5(3) . . ?
C6 N2 C10 120.5(4) . . ?
C6 N2 C11 120.1(4) . . ?
C10 N2 C11 119.3(4) . . ?
C23 N3 C19 118.4(4) . . ?
C23 N3 Pd1 118.3(3) . 3_656 ?
C19 N3 Pd1 123.1(3) . 3_656 ?
C24 N4 Pd1 109.6(3) . . ?
C25 N5 Pd1 109.0(3) . . ?
C31 O1 C32 116.9(4) . . ?
C33 O2 C34 111.8(4) . . ?
C36 O3 C35 114.7(5) . . ?
C38 O4 C37 109.8(5) . . ?
C40 O5 C39 116.5(4) . . ?
C43 O6 C46 115.8(4) . . ?
C48 O7 C47 113.3(4) . . ?
C49 O8 C50 111.9(4) . . ?
C52 O9 C51 111.6(4) . . ?
C28 O10 C53 116.7(4) . . ?
O12 S1 O13 116.7(5) . . ?
O12 S1 O11 113.4(4) . . ?
O13 S1 O11 113.0(4) . . ?
O12 S1 C54 104.8(4) . . ?
O13 S1 C54 103.5(3) . . ?
O11 S1 C54 103.5(3) . . ?
O16 S2 O15 116.1(3) . . ?
O16 S2 O14 114.7(4) . . ?
O15 S2 O14 113.3(3) . . ?
O16 S2 C55 105.2(4) . . ?
O15 S2 C55 103.7(3) . . ?
O14 S2 C55 101.8(3) . . ?
N5 Pd1 N1 177.01(16) . . ?
N5 Pd1 N4 83.60(16) . . ?
N1 Pd1 N4 93.47(15) . . ?
N5 Pd1 N3 92.32(16) . 3_656 ?
N1 Pd1 N3 90.57(15) . 3_656 ?
N4 Pd1 N3 174.86(16) . 3_656 ?
O17 S3A O19 114.3(3) . . ?
O17 S3A O18 113.8(3) . . ?
O19 S3A O18 114.3(3) . . ?
O17 S3A C60 105.8(4) . . ?
O19 S3A C60 102.9(4) . . ?
O18 S3A C60 104.2(4) . . ?
F9 C60 F8 101.1(8) . . ?
F9 C60 F7 101.8(8) . . ?
F8 C60 F7 100.2(8) . . ?
F9 C60 S3A 118.6(7) . . ?
F8 C60 S3A 117.3(7) . . ?
F7 C60 S3A 114.9(8) . . ?

loop_
_geom_bond_atom_site_label_1
_geom_bond_atom_site_label_2
_geom_bond_distance
_geom_bond_site_symmetry_2
_geom_bond_publ_flag
C1 N1 1.336(6) . ?
C1 C2 1.375(7) . ?
C2 C3 1.391(7) . ?
C3 C4 1.401(7) . ?
C3 C8 1.480(7) . ?
C4 C5 1.375(6) . ?
C5 N1 1.346(6) . ?
C6 N2 1.344(6) . ?
C6 C7 1.365(7) . ?
C7 C8 1.396(7) . ?
C8 C9 1.393(7) . ?
C9 C10 1.375(7) . ?
C10 N2 1.345(6) . ?
C11 N2 1.499(6) . ?
C11 C12 1.513(7) . ?
C12 C17 1.385(8) . ?
C12 C13 1.394(7) . ?
C13 C14 1.386(7) . ?
C14 C15 1.393(7) . ?
C15 C16 1.393(7) . ?
C15 C21 1.477(7) . ?
C16 C17 1.390(7) . ?
C19 N3 1.344(6) . ?
C19 C20 1.382(7) . ?
C20 C21 1.384(7) . ?
C21 C22 1.402(7) . ?
C22 C23 1.375(7) . ?
C23 N3 1.328(7) . ?
C24 N4 1.495(6) . ?
C24 C25 1.496(8) . ?
C25 N5 1.485(6) . ?
C26 C27 1.383(7) . ?
C26 C31 1.391(7) . ?
C27 C28 1.380(7) . ?
C28 C29 1.380(7) . ?
C28 O10 1.383(6) . ?
C29 C30 1.387(7) . ?
C30 C31 1.376(7) . ?
C31 O1 1.369(6) . ?
C32 O1 1.436(6) . ?
C32 C33 1.498(7) . ?
C33 O2 1.413(7) . ?
C34 O2 1.416(6) . ?
C34 C35 1.486(9) . ?
C35 O3 1.438(7) . ?
C36 O3 1.424(7) . ?
C36 C37 1.491(9) . ?
C37 O4 1.437(7) . ?
C38 O4 1.403(8) . ?
C38 C39 1.508(8) . ?
C39 O5 1.420(7) . ?
C40 O5 1.374(6) . ?
C40 C41 1.386(8) . ?
C40 C45 1.390(7) . ?
C41 C42 1.387(7) . ?
C42 C43 1.388(7) . ?
C43 O6 1.373(6) . ?
C43 C44 1.384(7) . ?
C44 C45 1.393(7) . ?
C46 O6 1.430(6) . ?
C46 C47 1.517(7) . ?
C47 O7 1.425(6) . ?
C48 O7 1.425(6) . ?
C48 C49 1.493(7) . ?
C49 O8 1.425(6) . ?
C50 O8 1.430(6) . ?
C50 C51 1.494(8) . ?
C51 O9 1.423(6) . ?
C52 O9 1.416(6) . ?
C52 C53 1.498(7) . ?
C53 O10 1.423(6) . ?
C54 F1 1.295(8) . ?
C54 F3 1.311(8) . ?
C54 F2 1.318(8) . ?
C54 S1 1.799(7) . ?
C55 F4 1.336(9) . ?
C55 F6 1.375(9) . ?
C55 F5 1.386(7) . ?
C55 S2 1.659(11) . ?
C56 C57 1.431(11) . ?
C57 N6 1.121(9) . ?
C58 C59 1.459(10) . ?
C59 N7 1.126(8) . ?
N1 Pd1 2.028(4) . ?
N3 Pd1 2.040(4) 3_656 ?
N4 Pd1 2.029(4) . ?
N5 Pd1 2.022(4) . ?
O11 S1 1.419(5) . ?
O12 S1 1.386(5) . ?
O13 S1 1.418(5) . ?
O14 S2 1.435(5) . ?
O15 S2 1.413(4) . ?
O16 S2 1.403(5) . ?
Pd1 N3 2.040(4) 3_656 ?
S3A O17 1.394(4) . ?
S3A O19 1.425(4) . ?
S3A O18 1.428(4) . ?
S3A C60 1.439(14) . ?
F9 C60 1.399(10) . ?
F7 C60 1.422(10) . ?
F8 C60 1.414(10) . ?

loop_
_geom_torsion_atom_site_label_1
_geom_torsion_atom_site_label_2
_geom_torsion_atom_site_label_3
_geom_torsion_atom_site_label_4
_geom_torsion
_geom_torsion_site_symmetry_1
_geom_torsion_site_symmetry_2
_geom_torsion_site_symmetry_3
_geom_torsion_site_symmetry_4
_geom_torsion_publ_flag
N1 C1 C2 C3 0.8(8) . . . . ?
C1 C2 C3 C4 -0.6(7) . . . . ?
C1 C2 C3 C8 179.0(5) . . . . ?
C2 C3 C4 C5 0.2(7) . . . . ?
C8 C3 C4 C5 -179.4(5) . . . . ?
C3 C4 C5 N1 0.0(8) . . . . ?
N2 C6 C7 C8 -0.3(8) . . . . ?
C6 C7 C8 C9 2.2(8) . . . . ?
C6 C7 C8 C3 -175.4(5) . . . . ?
C2 C3 C8 C9 -175.1(5) . . . . ?
C4 C3 C8 C9 4.4(7) . . . . ?
C2 C3 C8 C7 2.4(7) . . . . ?
C4 C3 C8 C7 -178.1(5) . . . . ?
C7 C8 C9 C10 -1.9(8) . . . . ?
C3 C8 C9 C10 175.7(5) . . . . ?
C8 C9 C10 N2 -0.3(8) . . . . ?
N2 C11 C12 C17 75.6(6) . . . . ?
N2 C11 C12 C13 -101.5(5) . . . . ?
C17 C12 C13 C14 -4.2(7) . . . . ?
C11 C12 C13 C14 173.0(4) . . . . ?
C12 C13 C14 C15 0.3(7) . . . . ?
C13 C14 C15 C16 3.9(7) . . . . ?
C13 C14 C15 C21 -172.1(4) . . . . ?
C14 C15 C16 C17 -4.3(7) . . . . ?
C21 C15 C16 C17 171.6(4) . . . . ?
C13 C12 C17 C16 3.8(7) . . . . ?
C11 C12 C17 C16 -173.4(4) . . . . ?
C15 C16 C17 C12 0.5(7) . . . . ?
N3 C19 C20 C21 1.5(8) . . . . ?
C19 C20 C21 C22 -1.7(7) . . . . ?
C19 C20 C21 C15 -179.6(5) . . . . ?
C14 C15 C21 C20 -140.5(5) . . . . ?
C16 C15 C21 C20 43.6(7) . . . . ?
C14 C15 C21 C22 41.7(7) . . . . ?
C16 C15 C21 C22 -134.2(5) . . . . ?
C20 C21 C22 C23 0.6(7) . . . . ?
C15 C21 C22 C23 178.6(5) . . . . ?
C21 C22 C23 N3 0.8(8) . . . . ?
N4 C24 C25 N5 51.9(6) . . . . ?
C31 C26 C27 C28 -1.2(8) . . . . ?
C26 C27 C28 C29 1.8(8) . . . . ?
C26 C27 C28 O10 -179.8(5) . . . . ?
C27 C28 C29 C30 -1.5(8) . . . . ?
O10 C28 C29 C30 -179.7(5) . . . . ?
C28 C29 C30 C31 0.5(8) . . . . ?
C29 C30 C31 O1 -178.4(5) . . . . ?
C29 C30 C31 C26 0.2(8) . . . . ?
C27 C26 C31 O1 178.7(5) . . . . ?
C27 C26 C31 C30 0.2(8) . . . . ?
O1 C32 C33 O2 74.2(5) . . . . ?
O2 C34 C35 O3 -66.4(6) . . . . ?
O3 C36 C37 O4 -56.0(8) . . . . ?
O4 C38 C39 O5 -64.7(7) . . . . ?
O5 C40 C41 C42 -177.3(5) . . . . ?
C45 C40 C41 C42 1.7(8) . . . . ?
C40 C41 C42 C43 0.4(8) . . . . ?
C41 C42 C43 O6 179.4(5) . . . . ?
C41 C42 C43 C44 -1.6(8) . . . . ?
O6 C43 C44 C45 179.6(5) . . . . ?
C42 C43 C44 C45 0.6(8) . . . . ?
O5 C40 C45 C44 176.2(5) . . . . ?
C41 C40 C45 C44 -2.7(8) . . . . ?
C43 C44 C45 C40 1.6(8) . . . . ?
O6 C46 C47 O7 -62.4(6) . . . . ?
O7 C48 C49 O8 -61.5(6) . . . . ?
O8 C50 C51 O9 66.6(6) . . . . ?
O9 C52 C53 O10 65.8(6) . . . . ?
C2 C1 N1 C5 -0.6(7) . . . . ?
C2 C1 N1 Pd1 -178.7(4) . . . . ?
C4 C5 N1 C1 0.2(8) . . . . ?
C4 C5 N1 Pd1 178.3(4) . . . . ?
C7 C6 N2 C10 -2.0(8) . . . . ?
C7 C6 N2 C11 174.8(5) . . . . ?
C9 C10 N2 C6 2.3(8) . . . . ?
C9 C10 N2 C11 -174.5(5) . . . . ?
C12 C11 N2 C6 -103.2(5) . . . . ?
C12 C11 N2 C10 73.7(6) . . . . ?
C22 C23 N3 C19 -1.0(7) . . . . ?
C22 C23 N3 Pd1 174.2(4) . . . 3_656 ?
C20 C19 N3 C23 -0.1(7) . . . . ?
C20 C19 N3 Pd1 -175.1(4) . . . 3_656 ?
C25 C24 N4 Pd1 -36.4(5) . . . . ?
C24 C25 N5 Pd1 -42.9(5) . . . . ?
C30 C31 O1 C32 178.0(4) . . . . ?
C26 C31 O1 C32 -0.5(7) . . . . ?
C33 C32 O1 C31 -174.0(4) . . . . ?
C32 C33 O2 C34 167.6(5) . . . . ?
C35 C34 O2 C33 -177.8(5) . . . . ?
C37 C36 O3 C35 -50.8(7) . . . . ?
C34 C35 O3 C36 -169.2(5) . . . . ?
C39 C38 O4 C37 -171.3(5) . . . . ?
C36 C37 O4 C38 174.2(6) . . . . ?
C41 C40 O5 C39 -168.7(5) . . . . ?
C45 C40 O5 C39 12.3(8) . . . . ?
C38 C39 O5 C40 -176.3(5) . . . . ?
C44 C43 O6 C46 150.7(5) . . . . ?
C42 C43 O6 C46 -30.3(7) . . . . ?
C47 C46 O6 C43 -163.6(4) . . . . ?
C49 C48 O7 C47 176.1(4) . . . . ?
C46 C47 O7 C48 -68.2(6) . . . . ?
C48 C49 O8 C50 -172.7(4) . . . . ?
C51 C50 O8 C49 84.5(5) . . . . ?
C53 C52 O9 C51 168.8(4) . . . . ?
C50 C51 O9 C52 176.2(4) . . . . ?
C27 C28 O10 C53 168.8(5) . . . . ?
C29 C28 O10 C53 -13.0(7) . . . . ?
C52 C53 O10 C28 -174.3(4) . . . . ?
F1 C54 S1 O12 60.8(7) . . . . ?
F3 C54 S1 O12 -176.3(7) . . . . ?
F2 C54 S1 O12 -57.6(7) . . . . ?
F1 C54 S1 O13 -176.4(6) . . . . ?
F3 C54 S1 O13 -53.5(7) . . . . ?
F2 C54 S1 O13 65.2(6) . . . . ?
F1 C54 S1 O11 -58.4(7) . . . . ?
F3 C54 S1 O11 64.6(7) . . . . ?
F2 C54 S1 O11 -176.7(5) . . . . ?
F4 C55 S2 O16 178.0(5) . . . . ?
F6 C55 S2 O16 58.6(6) . . . . ?
F5 C55 S2 O16 -60.2(5) . . . . ?
F4 C55 S2 O15 55.6(6) . . . . ?
F6 C55 S2 O15 -63.8(5) . . . . ?
F5 C55 S2 O15 177.5(4) . . . . ?
F4 C55 S2 O14 -62.1(6) . . . . ?
F6 C55 S2 O14 178.4(5) . . . . ?
F5 C55 S2 O14 59.7(5) . . . . ?
C25 N5 Pd1 N1 6(4) . . . . ?
C25 N5 Pd1 N4 18.1(4) . . . . ?
C25 N5 Pd1 N3 -158.7(4) . . . 3_656 ?
C1 N1 Pd1 N5 -54(4) . . . . ?
C5 N1 Pd1 N5 128(3) . . . . ?
C1 N1 Pd1 N4 -66.1(4) . . . . ?
C5 N1 Pd1 N4 115.9(4) . . . . ?
C1 N1 Pd1 N3 110.7(4) . . . 3_656 ?
C5 N1 Pd1 N3 -67.3(4) . . . 3_656 ?
C24 N4 Pd1 N5 10.2(3) . . . . ?
C24 N4 Pd1 N1 -170.4(3) . . . . ?
C24 N4 Pd1 N3 48(2) . . . 3_656 ?
O17 S3A C60 F9 178.5(6) . . . . ?
O19 S3A C60 F9 -61.3(7) . . . . ?
O18 S3A C60 F9 58.2(7) . . . . ?
O17 S3A C60 F8 -59.6(6) . . . . ?
O19 S3A C60 F8 60.6(6) . . . . ?
O18 S3A C60 F8 -179.9(5) . . . . ?
O17 S3A C60 F7 57.8(6) . . . . ?
O19 S3A C60 F7 178.0(5) . . . . ?
O18 S3A C60 F7 -62.5(6) . . . . ?
